data_7040430
loop_
_publ_author_name
'Borup, Mette Andersen'
'Blichfeld, Anders Bank'
'Madsen, Solveig R\/ogild'
'Iversen, Bo Brummerstedt'

_publ_section_title
;
 High-pressure single crystal X-ray diffraction study of thermoelectric
 ZnSb and \b-Zn4Sb3.
;
_journal_issue 38
_journal_name_full 'Dalton transactions (Cambridge, England : 2003)'
_journal_page_first 15097
_journal_page_last 15103
_journal_paper_doi 10.1039/c6dt02323a
_journal_volume 45
_journal_year 2016
_chemical_formula_moiety 'Sb30 Zn38.44'
_chemical_formula_sum 'Sb30 Zn38.44'
_chemical_formula_weight 6165.32
_chemical_name_systematic 'Zinc antimonide'
_space_group_crystal_system trigonal
_space_group_IT_number 167
_space_group_name_Hall '-R 3 2"c'
_space_group_name_H-M_alt 'R -3 c'
_symmetry_space_group_name_Hall '-R 3 2"c'
_symmetry_space_group_name_H-M 'R -3 c :H'
_audit_creation_date 2016-05-16
_audit_creation_method
;
Olex2 1.2
(compiled 2016.02.19 svn.r3266 for OlexSys, GUI svn.r5155)
;
_audit_update_record
;
2016-07-11 deposited with the CCDC.
2016-08-22 downloaded from the CCDC.
;
_cell_angle_alpha 90
_cell_angle_beta 90
_cell_angle_gamma 120
_cell_formula_units_Z 1
_cell_length_a 11.9732(18)
_cell_length_b 11.9732(18)
_cell_length_c 12.2314(19)
_cell_measurement_pressure 3880000(60000)
_cell_measurement_reflns_used 363
_cell_measurement_temperature 296(2)
_cell_measurement_theta_max 17.52
_cell_measurement_theta_min 4.65
_cell_volume 1518.5(4)
_computing_cell_refinement 'SAINT v8.34A (Bruker, 2013)'
_computing_data_reduction 'SAINT v8.34A (Bruker, 2013)'
_computing_molecular_graphics 'Olex2 (Dolomanov et al., 2009)'
_computing_publication_material 'Olex2 (Dolomanov et al., 2009)'
_computing_structure_refinement 'ShelXL (Sheldrick, 2015)'
_diffrn_ambient_temperature 296.15
_diffrn_measured_fraction_theta_full 0.984
_diffrn_measured_fraction_theta_max 0.984
_diffrn_measurement_device_type 'Bruker APEX-II CCD'
_diffrn_measurement_method '\f and \w scans'
_diffrn_radiation_type AgK\a
_diffrn_radiation_wavelength 0.56086
_diffrn_reflns_av_R_equivalents 0.1697
_diffrn_reflns_av_unetI/netI 0.0988
_diffrn_reflns_Laue_measured_fraction_full 0.984
_diffrn_reflns_Laue_measured_fraction_max 0.984
_diffrn_reflns_limit_h_max 13
_diffrn_reflns_limit_h_min -13
_diffrn_reflns_limit_k_max 11
_diffrn_reflns_limit_k_min -12
_diffrn_reflns_limit_l_max 13
_diffrn_reflns_limit_l_min -13
_diffrn_reflns_number 1618
_diffrn_reflns_point_group_measured_fraction_full 0.984
_diffrn_reflns_point_group_measured_fraction_max 0.984
_diffrn_reflns_theta_full 18.189
_diffrn_reflns_theta_max 18.189
_diffrn_reflns_theta_min 2.685
_diffrn_standards_number 0
_exptl_absorpt_coefficient_mu 14.686
_exptl_absorpt_correction_T_max 0.7442
_exptl_absorpt_correction_T_min 0.3036
_exptl_absorpt_correction_type multi-scan
_exptl_absorpt_process_details
;
SADABS-2012/1 (Bruker,2012) was used for absorption correction.
wR2(int) was 0.1643 before and 0.0959 after correction.
The Ratio of minimum to maximum transmission is 0.4080.
The \l/2 correction factor is 0.0015.
;
_exptl_crystal_colour 'metallic grayish gray'
_exptl_crystal_colour_lustre metallic
_exptl_crystal_colour_modifier grayish
_exptl_crystal_colour_primary gray
_exptl_crystal_density_diffrn 6.742
_exptl_crystal_description irregular
_exptl_crystal_F_000 2683
_exptl_crystal_size_max 0.06
_exptl_crystal_size_mid 0.03
_exptl_crystal_size_min 0.015
_refine_diff_density_max 3.717
_refine_diff_density_min -3.486
_refine_diff_density_rms 0.977
_refine_ls_extinction_method none
_refine_ls_goodness_of_fit_ref 1.121
_refine_ls_hydrogen_treatment undef
_refine_ls_matrix_type full
_refine_ls_number_parameters 26
_refine_ls_number_reflns 241
_refine_ls_number_restraints 1
_refine_ls_restrained_S_all 1.119
_refine_ls_R_factor_all 0.1152
_refine_ls_R_factor_gt 0.0841
_refine_ls_shift/su_max 0.000
_refine_ls_shift/su_mean 0.000
_refine_ls_structure_factor_coef Fsqd
_refine_ls_weighting_details 'w=1/[\s^2^(Fo^2^)+(0.1350P)^2^] where P=(Fo^2^+2Fc^2^)/3'
_refine_ls_weighting_scheme calc
_refine_ls_wR_factor_gt 0.2044
_refine_ls_wR_factor_ref 0.2229
_reflns_Friedel_coverage 0.000
_reflns_number_gt 168
_reflns_number_total 241
_reflns_threshold_expression 'I > 2\s(I)'
_cod_data_source_file c6dt02323a2.cif
_cod_data_source_block Zn4Sb3_SiO_P8
_cod_depositor_comments
;Adding full bibliography for 7040405--7040434.cif.

 Adding full bibliography for 7040405--7040434.cif.
;
_cod_original_cell_volume 1518.5(5)
_cod_database_code 7040430
_shelx_space_group_comment
;
The symmetry employed for this shelxl refinement is uniquely defined
by the following loop, which should always be used as a source of
symmetry information in preference to the above space-group names.
They are only intended as comments.
;
_olex2_refinement_description
;
1. Uiso/Uaniso restraints and constraints
Uiso(Zn2) = Uiso(Zn3) = Uiso(Zn4) = Uiso(Zn1)
2. Others
 1*[Sof(Zn1)]+1*[Sof(Zn2)]+1*[Sof(Zn3)]+1*[Sof(Zn4)]=1.068 with esd of 0.002
;

loop_
_space_group_symop_operation_xyz
'x, y, z'
'-y, x-y, z'
'-x+y, -x, z'
'y, x, -z+1/2'
'x-y, -y, -z+1/2'
'-x, -x+y, -z+1/2'
'x+2/3, y+1/3, z+1/3'
'-y+2/3, x-y+1/3, z+1/3'
'-x+y+2/3, -x+1/3, z+1/3'
'y+2/3, x+1/3, -z+5/6'
'x-y+2/3, -y+1/3, -z+5/6'
'-x+2/3, -x+y+1/3, -z+5/6'
'x+1/3, y+2/3, z+2/3'
'-y+1/3, x-y+2/3, z+2/3'
'-x+y+1/3, -x+2/3, z+2/3'
'y+1/3, x+2/3, -z+7/6'
'x-y+1/3, -y+2/3, -z+7/6'
'-x+1/3, -x+y+2/3, -z+7/6'
'-x, -y, -z'
'y, -x+y, -z'
'x-y, x, -z'
'-y, -x, z-1/2'
'-x+y, y, z-1/2'
'x, x-y, z-1/2'
'-x+2/3, -y+1/3, -z+1/3'
'y+2/3, -x+y+1/3, -z+1/3'
'x-y+2/3, x+1/3, -z+1/3'
'-y+2/3, -x+1/3, z-1/6'
'-x+y+2/3, y+1/3, z-1/6'
'x+2/3, x-y+1/3, z-1/6'
'-x+1/3, -y+2/3, -z+2/3'
'y+1/3, -x+y+2/3, -z+2/3'
'x-y+1/3, x+2/3, -z+2/3'
'-y+1/3, -x+2/3, z+1/6'
'-x+y+1/3, y+2/3, z+1/6'
'x+1/3, x-y+2/3, z+1/6'

loop_
_atom_site_label
_atom_site_type_symbol
_atom_site_fract_x
_atom_site_fract_y
_atom_site_fract_z
_atom_site_U_iso_or_equiv
_atom_site_adp_type
_atom_site_occupancy
_atom_site_site_symmetry_order
_atom_site_calc_flag
_atom_site_refinement_flags_posn
_atom_site_refinement_flags_adp
_atom_site_refinement_flags_occupancy
_atom_site_disorder_assembly
_atom_site_disorder_group
Sb1 Sb 0.6418(3) 0.0000 0.2500 0.0136(14) Uani 1 2 d S T P . .
Sb2 Sb 0.6667 0.3333 0.1980(3) 0.0129(16) Uani 1 3 d S T P . .
Zn1 Zn 0.843(7) 0.282(8) 0.196(8) 0.016(2) Uiso 0.064(18) 1 d . . . A 1
Zn2 Zn 0.8310(6) 0.2545(7) 0.2368(6) 0.016(2) Uiso 0.84(2) 1 d . . . A 2
Zn3 Zn 0.883(5) 0.375(5) 0.242(3) 0.016(2) Uiso 0.096(8) 1 d . . . A 2
Zn4 Zn 0.776(6) 0.200(7) 0.087(4) 0.016(2) Uiso 0.068(8) 1 d . . . A 2

loop_
_atom_site_aniso_label
_atom_site_aniso_U_11
_atom_site_aniso_U_22
_atom_site_aniso_U_33
_atom_site_aniso_U_23
_atom_site_aniso_U_13
_atom_site_aniso_U_12
Sb1 0.0108(19) 0.013(2) 0.0177(19) -0.0019(14) -0.0010(7) 0.0065(12)
Sb2 0.011(2) 0.011(2) 0.018(2) 0.000 0.000 0.0053(11)

loop_
_atom_type_symbol
_atom_type_description
_atom_type_scat_dispersion_real
_atom_type_scat_dispersion_imag
_atom_type_scat_source
Sb Sb -1.0547 1.0104 'International Tables Vol C Tables 4.2.6.8 and 6.1.1.4'
Zn Zn 0.3242 0.9375 'International Tables Vol C Tables 4.2.6.8 and 6.1.1.4'

loop_
_geom_angle_atom_site_label_1
_geom_angle_atom_site_label_2
_geom_angle_atom_site_label_3
_geom_angle
_geom_angle_site_symmetry_1
_geom_angle_site_symmetry_3
Zn1 Sb1 Zn1 77(5) 25_655 35_645
Zn2 Sb1 Zn2 80.84(19) 30_445 25_655
Zn2 Sb1 Zn2 139.04(11) 30_445 35_645
Zn2 Sb1 Zn2 127.2(4) 32 30_445
Zn2 Sb1 Zn2 59.62(19) . 25_655
Zn2 Sb1 Zn2 114.1(2) 32 5
Zn2 Sb1 Zn2 98.27(15) . 35_645
Zn2 Sb1 Zn2 80.3(2) 30_445 5
Zn2 Sb1 Zn2 98.27(15) 5 25_655
Zn2 Sb1 Zn2 95.9(3) 25_655 35_645
Zn2 Sb1 Zn2 80.84(19) 32 35_645
Zn2 Sb1 Zn2 114.1(2) 30_445 .
Zn2 Sb1 Zn2 59.62(19) 5 35_645
Zn2 Sb1 Zn2 148.7(3) 5 .
Zn2 Sb1 Zn2 139.04(11) 32 25_655
Zn2 Sb1 Zn2 80.3(2) 32 .
Zn2 Sb1 Zn3 26.9(10) 32 32
Zn2 Sb1 Zn3 26.9(10) 30_445 30_445
Zn2 Sb1 Zn3 147.2(10) 30_445 32
Zn2 Sb1 Zn3 147.2(10) 32 30_445
Zn3 Sb1 Zn2 58.6(10) 32 .
Zn3 Sb1 Zn2 113.4(10) 32 25_655
Zn3 Sb1 Zn2 113.5(10) 30_445 35_645
Zn3 Sb1 Zn2 123.6(10) 30_445 .
Zn3 Sb1 Zn2 71.3(10) 32 35_645
Zn3 Sb1 Zn2 58.6(10) 30_445 5
Zn3 Sb1 Zn2 123.6(10) 32 5
Zn3 Sb1 Zn2 71.3(10) 30_445 25_655
Zn3 Sb1 Zn3 173(2) 32 30_445
Zn4 Sb1 Zn2 42.1(14) 25_655 .
Zn4 Sb1 Zn2 42.5(11) 25_655 25_655
Zn4 Sb1 Zn2 101.8(12) 35_645 30_445
Zn4 Sb1 Zn2 123.2(11) 25_655 30_445
Zn4 Sb1 Zn2 42.1(14) 35_645 5
Zn4 Sb1 Zn2 66.6(13) 35_645 25_655
Zn4 Sb1 Zn2 106.5(14) 35_645 .
Zn4 Sb1 Zn2 123.2(11) 35_645 32
Zn4 Sb1 Zn2 66.6(13) 25_655 35_645
Zn4 Sb1 Zn2 101.8(12) 25_655 32
Zn4 Sb1 Zn2 106.5(14) 25_655 5
Zn4 Sb1 Zn2 42.5(11) 35_645 35_645
Zn4 Sb1 Zn3 74.9(16) 25_655 32
Zn4 Sb1 Zn3 111.0(15) 35_645 32
Zn4 Sb1 Zn3 111.0(15) 25_655 30_445
Zn4 Sb1 Zn3 74.9(16) 35_645 30_445
Zn4 Sb1 Zn4 64(3) 25_655 35_645
Sb2 Sb2 Zn4 61.6(11) 16_544 3_665
Sb2 Sb2 Zn4 61.6(11) 16_544 .
Zn1 Sb2 Sb2 89(2) 3_665 16_544
Zn1 Sb2 Sb2 89(2) 2_655 16_544
Zn1 Sb2 Sb2 89(2) . 16_544
Zn1 Sb2 Zn1 119.99(8) . 2_655
Zn1 Sb2 Zn1 119.99(8) 3_665 2_655
Zn1 Sb2 Zn1 119.99(8) . 3_665
Zn2 Sb2 Sb2 100.45(18) . 16_544
Zn2 Sb2 Sb2 100.45(18) 3_665 16_544
Zn2 Sb2 Sb2 100.45(18) 2_655 16_544
Zn2 Sb2 Zn2 116.79(11) 3_665 2_655
Zn2 Sb2 Zn2 116.78(11) . 3_665
Zn2 Sb2 Zn2 116.78(11) . 2_655
Zn2 Sb2 Zn4 41.4(11) 3_665 3_665
Zn2 Sb2 Zn4 134.0(14) . 3_665
Zn2 Sb2 Zn4 134.0(14) 2_655 .
Zn2 Sb2 Zn4 41.4(11) . .
Zn2 Sb2 Zn4 108.3(14) 3_665 .
Zn2 Sb2 Zn4 108.3(14) 2_655 3_665
Zn3 Sb2 Sb2 102.6(9) . 16_544
Zn3 Sb2 Sb2 102.6(9) 3_665 16_544
Zn3 Sb2 Sb2 102.6(9) 2_655 16_544
Zn3 Sb2 Zn2 88.8(12) . 2_655
Zn3 Sb2 Zn2 88.8(12) 2_655 3_665
Zn3 Sb2 Zn2 141.5(11) 2_655 .
Zn3 Sb2 Zn2 88.8(12) 3_665 .
Zn3 Sb2 Zn2 141.5(11) . 3_665
Zn3 Sb2 Zn2 28.4(12) 3_665 3_665
Zn3 Sb2 Zn2 141.5(11) 3_665 2_655
Zn3 Sb2 Zn2 28.4(12) 2_655 2_655
Zn3 Sb2 Zn2 28.4(12) . .
Zn3 Sb2 Zn3 115.4(6) 3_665 2_655
Zn3 Sb2 Zn3 115.4(6) . 2_655
Zn3 Sb2 Zn3 115.4(6) . 3_665
Zn3 Sb2 Zn4 84.3(17) 2_655 3_665
Zn3 Sb2 Zn4 58.8(17) 3_665 3_665
Zn3 Sb2 Zn4 158.1(17) 2_655 .
Zn3 Sb2 Zn4 58.8(17) . .
Zn3 Sb2 Zn4 158.1(17) . 3_665
Zn3 Sb2 Zn4 84.3(17) 3_665 .
Zn4 Sb2 Zn4 99.3(14) . 3_665
Sb1 Zn1 Sb1 90(3) 33_545 .
Sb1 Zn1 Sb1 121(3) 25_655 .
Sb1 Zn1 Sb1 97(2) 25_655 33_545
Sb1 Zn1 Sb2 136(5) 25_655 .
Sb1 Zn1 Zn1 74(3) 25_655 25_655
Sb1 Zn1 Zn1 52(2) 25_655 17_554
Sb2 Zn1 Sb1 115(3) . 33_545
Sb2 Zn1 Sb1 88(2) . .
Sb2 Zn1 Zn1 86(3) . 17_554
Sb2 Zn1 Zn1 127(4) . 25_655
Zn1 Zn1 Sb1 97(5) 25_655 33_545
Zn1 Zn1 Sb1 142(3) 17_554 33_545
Zn1 Zn1 Sb1 123(4) 17_554 .
Zn1 Zn1 Sb1 48(3) 25_655 .
Zn1 Zn1 Zn1 94(5) 25_655 17_554
Sb1 Zn2 Sb1 120.38(19) . 25_655
Sb1 Zn2 Sb1 98.43(18) 33_545 25_655
Sb1 Zn2 Sb1 107.2(3) 33_545 .
Sb1 Zn2 Zn2 116.4(4) 33_545 25_655
Sb1 Zn2 Zn4 116.3(11) 33_545 17_554
Sb1 Zn2 Zn4 136.5(12) . 17_554
Sb1 Zn2 Zn4 53.9(12) 25_655 17_554
Sb2 Zn2 Sb1 125.0(2) . 33_545
Sb2 Zn2 Sb1 114.1(3) . 25_655
Sb2 Zn2 Sb1 93.39(19) . .
Sb2 Zn2 Zn2 118.1(4) . 25_655
Sb2 Zn2 Zn3 87.7(11) . 32
Sb2 Zn2 Zn4 62.6(12) . 17_554
Zn2 Zn2 Sb1 60.0(3) 25_655 25_655
Zn2 Zn2 Sb1 60.4(3) 25_655 .
Zn2 Zn2 Zn4 97.7(12) 25_655 17_554
Zn3 Zn2 Sb1 159(2) . .
Zn3 Zn2 Sb1 78.1(19) . 33_545
Zn3 Zn2 Sb1 62.8(10) 32 33_545
Zn3 Zn2 Sb1 157.6(11) 32 25_655
Zn3 Zn2 Sb1 78(2) . 25_655
Zn3 Zn2 Sb1 59.9(10) 32 .
Zn3 Zn2 Sb2 68(2) . .
Zn3 Zn2 Zn2 115.4(11) 32 25_655
Zn3 Zn2 Zn2 136(2) . 25_655
Zn3 Zn2 Zn3 108(2) . 32
Zn3 Zn2 Zn4 135(3) . 25_655
Zn3 Zn2 Zn4 44(2) . 17_554
Zn3 Zn2 Zn4 108(3) . .
Zn3 Zn2 Zn4 143.7(16) 32 17_554
Zn4 Zn2 Sb1 158.2(18) . 33_545
Zn4 Zn2 Sb1 64.0(19) . 25_655
Zn4 Zn2 Sb1 64(2) 25_655 .
Zn4 Zn2 Sb1 74(2) . .
Zn4 Zn2 Sb1 72.1(17) 25_655 33_545
Zn4 Zn2 Sb1 74.4(18) 25_655 25_655
Zn4 Zn2 Sb2 75.9(18) . .
Zn4 Zn2 Sb2 157(2) 25_655 .
Zn4 Zn2 Zn2 44.6(18) . 25_655
Zn4 Zn2 Zn2 45.3(16) 25_655 25_655
Zn4 Zn2 Zn3 88(2) 25_655 32
Zn4 Zn2 Zn3 130(2) . 32
Zn4 Zn2 Zn4 90(2) 25_655 .
Zn4 Zn2 Zn4 128.0(18) 25_655 17_554
Zn4 Zn2 Zn4 65(3) . 17_554
Sb1 Zn3 Sb1 103.3(15) 25_655 2_655
Sb1 Zn3 Sb1 97.1(15) 33_545 25_655
Sb1 Zn3 Sb1 105.2(15) 33_545 2_655
Sb1 Zn3 Zn4 58.5(14) 33_545 25_655
Sb1 Zn3 Zn4 61.0(14) 25_655 25_655
Sb1 Zn3 Zn4 152(2) 2_655 25_655
Sb2 Zn3 Sb1 131.4(18) . 33_545
Sb2 Zn3 Sb1 96.6(16) . 2_655
Sb2 Zn3 Sb1 119.6(15) . 25_655
Sb2 Zn3 Zn2 97.1(16) . 33_545
Sb2 Zn3 Zn4 111(2) . 25_655
Sb2 Zn3 Zn4 68.5(18) . .
Zn2 Zn3 Sb1 76(2) . 25_655
Zn2 Zn3 Sb1 61.5(8) 33_545 33_545
Zn2 Zn3 Sb1 75(2) . 33_545
Zn2 Zn3 Sb1 141.7(19) 33_545 25_655
Zn2 Zn3 Sb1 179(3) . 2_655
Zn2 Zn3 Sb1 58.6(10) 33_545 2_655
Zn2 Zn3 Sb2 84(2) . .
Zn2 Zn3 Zn2 122(2) . 33_545
Zn2 Zn3 Zn3 116(2) . 6_765
Zn2 Zn3 Zn4 45(2) . .
Zn2 Zn3 Zn4 118.2(18) 33_545 25_655
Zn2 Zn3 Zn4 27(2) . 25_655
Zn2 Zn3 Zn4 113(3) . 17_554
Zn3 Zn3 Sb1 62.0(15) 6_765 25_655
Zn3 Zn3 Sb1 65.2(15) 6_765 33_545
Zn3 Zn3 Sb1 64.0(10) 6_765 2_655
Zn3 Zn3 Sb2 159.1(15) 6_765 .
Zn3 Zn3 Zn2 79.8(17) 6_765 33_545
Zn3 Zn3 Zn4 88.3(15) 6_765 25_655
Zn3 Zn3 Zn4 119(2) 6_765 .
Zn4 Zn3 Sb1 152(3) 17_554 33_545
Zn4 Zn3 Sb1 57.1(16) . 25_655
Zn4 Zn3 Sb1 135(2) . 2_655
Zn4 Zn3 Sb1 66(2) 17_554 2_655
Zn4 Zn3 Sb1 117(2) . 33_545
Zn4 Zn3 Sb1 61.2(19) 17_554 25_655
Zn4 Zn3 Sb2 77(2) 17_554 .
Zn4 Zn3 Zn2 124(3) 17_554 33_545
Zn4 Zn3 Zn2 160(2) . 33_545
Zn4 Zn3 Zn3 87(3) 17_554 6_765
Zn4 Zn3 Zn4 69(3) 17_554 .
Zn4 Zn3 Zn4 58(2) . 25_655
Zn4 Zn3 Zn4 116(3) 17_554 25_655
Sb1 Zn4 Sb1 108.9(19) 25_655 15_654
Sb1 Zn4 Sb1 93(2) 15_654 .
Sb1 Zn4 Sb1 121(2) 25_655 .
Sb1 Zn4 Sb2 87.0(15) 15_654 16_544
Sb1 Zn4 Sb2 112(2) 25_655 .
Sb1 Zn4 Sb2 111(2) 25_655 16_544
Sb1 Zn4 Sb2 133(2) 15_654 .
Sb1 Zn4 Zn3 64.4(19) 25_655 .
Sb1 Zn4 Zn4 57.8(14) 25_655 17_554
Sb1 Zn4 Zn4 66(3) 25_655 25_655
Sb2 Zn4 Sb1 126(2) 16_544 .
Sb2 Zn4 Sb1 85.3(15) . .
Sb2 Zn4 Sb2 58.3(12) . 16_544
Zn2 Zn4 Sb1 154(3) . 15_654
Zn2 Zn4 Sb1 66.1(18) 25_655 .
Zn2 Zn4 Sb1 73(2) 25_655 25_655
Zn2 Zn4 Sb1 65.5(16) . .
Zn2 Zn4 Sb1 73(2) . 25_655
Zn2 Zn4 Sb1 66.5(17) 25_655 15_654
Zn2 Zn4 Sb2 117(3) . 16_544
Zn2 Zn4 Sb2 147(3) 25_655 .
Zn2 Zn4 Sb2 152(3) 25_655 16_544
Zn2 Zn4 Sb2 62.7(15) . .
Zn2 Zn4 Zn2 90(2) 25_655 .
Zn2 Zn4 Zn3 26.9(13) . .
Zn2 Zn4 Zn3 110(3) 25_655 .
Zn2 Zn4 Zn3 105(3) 25_655 17_554
Zn2 Zn4 Zn3 135(4) . 17_554
Zn2 Zn4 Zn4 131(2) 25_655 17_554
Zn2 Zn4 Zn4 109(4) . 18_654
Zn2 Zn4 Zn4 44.7(16) . 25_655
Zn2 Zn4 Zn4 75(3) . 17_554
Zn2 Zn4 Zn4 45.4(18) 25_655 25_655
Zn2 Zn4 Zn4 109(2) 25_655 18_654
Zn3 Zn4 Sb1 66.8(17) 17_554 15_654
Zn3 Zn4 Sb1 159(3) 17_554 .
Zn3 Zn4 Sb1 173(3) . 15_654
Zn3 Zn4 Sb1 90.6(18) . .
Zn3 Zn4 Sb1 70(2) 17_554 25_655
Zn3 Zn4 Sb2 107(3) 17_554 .
Zn3 Zn4 Sb2 52.7(15) . .
Zn3 Zn4 Sb2 55.0(18) 17_554 16_544
Zn3 Zn4 Sb2 96(2) . 16_544
Zn3 Zn4 Zn3 110(3) 17_554 .
Zn3 Zn4 Zn4 133(4) 17_554 25_655
Zn3 Zn4 Zn4 67(2) . 25_655
Zn3 Zn4 Zn4 48(2) . 17_554
Zn3 Zn4 Zn4 106(3) 17_554 18_654
Zn3 Zn4 Zn4 63(2) 17_554 17_554
Zn4 Zn4 Sb1 176(3) 18_654 25_655
Zn4 Zn4 Sb1 138(3) 17_554 .
Zn4 Zn4 Sb1 54(2) 25_655 .
Zn4 Zn4 Sb1 63(2) 18_654 .
Zn4 Zn4 Sb1 70(2) 18_654 15_654
Zn4 Zn4 Sb1 111(3) 25_655 15_654
Zn4 Zn4 Sb1 129(3) 17_554 15_654
Zn4 Zn4 Sb2 67.9(18) 18_654 .
Zn4 Zn4 Sb2 105(3) 25_655 .
Zn4 Zn4 Sb2 62.2(16) 17_554 .
Zn4 Zn4 Sb2 65.8(17) 18_654 16_544
Zn4 Zn4 Sb2 60.6(16) 17_554 16_544
Zn4 Zn4 Sb2 162(4) 25_655 16_544
Zn4 Zn4 Zn3 117(3) 18_654 .
Zn4 Zn4 Zn4 106(3) 25_655 17_554
Zn4 Zn4 Zn4 119.9(3) 18_654 17_554
Zn4 Zn4 Zn4 118(4) 18_654 25_655

loop_
_geom_bond_atom_site_label_1
_geom_bond_atom_site_label_2
_geom_bond_distance
_geom_bond_site_symmetry_2
Sb1 Zn1 2.38(9) 25_655
Sb1 Zn1 2.38(9) 35_645
Sb1 Zn2 2.746(7) 5
Sb1 Zn2 2.759(8) 35_645
Sb1 Zn2 2.746(7) .
Sb1 Zn2 2.668(7) 32
Sb1 Zn2 2.668(7) 30_445
Sb1 Zn2 2.759(8) 25_655
Sb1 Zn3 2.70(4) 30_445
Sb1 Zn3 2.70(4) 32
Sb1 Zn4 2.59(7) 35_645
Sb1 Zn4 2.59(7) 25_655
Sb2 Sb2 2.806(8) 16_544
Sb2 Zn1 2.48(7) 2_655
Sb2 Zn1 2.48(7) 3_665
Sb2 Zn1 2.48(7) .
Sb2 Zn2 2.617(6) .
Sb2 Zn2 2.617(6) 2_655
Sb2 Zn2 2.617(6) 3_665
Sb2 Zn3 2.44(5) .
Sb2 Zn3 2.44(5) 2_655
Sb2 Zn3 2.44(5) 3_665
Sb2 Zn4 2.86(6) .
Sb2 Zn4 2.86(6) 3_665
Zn1 Sb1 3.06(9) 33_545
Zn1 Sb1 2.38(9) 25_655
Zn1 Zn1 3.0(2) 17_554
Zn1 Zn1 2.74(15) 25_655
Zn2 Sb1 2.668(7) 33_545
Zn2 Sb1 2.759(8) 25_655
Zn2 Zn2 2.737(10) 25_655
Zn2 Zn3 2.67(4) 32
Zn2 Zn3 1.25(5) .
Zn2 Zn4 1.95(5) .
Zn2 Zn4 2.94(6) 17_554
Zn2 Zn4 1.92(6) 25_655
Zn3 Sb1 2.70(4) 33_545
Zn3 Sb1 2.78(5) 2_655
Zn3 Sb1 2.78(4) 25_655
Zn3 Zn2 2.66(4) 33_545
Zn3 Zn3 2.44(10) 6_765
Zn3 Zn4 2.62(8) .
Zn3 Zn4 2.21(7) 17_554
Zn3 Zn4 2.94(8) 25_655
Zn4 Sb1 2.77(6) 15_654
Zn4 Sb1 2.59(7) 25_655
Zn4 Sb2 2.90(6) 16_544
Zn4 Zn2 1.92(6) 25_655
Zn4 Zn3 2.21(7) 17_554
Zn4 Zn4 2.76(14) 17_554
Zn4 Zn4 2.73(11) 25_655
Zn4 Zn4 2.26(13) 18_654

loop_
_geom_torsion_atom_site_label_1
_geom_torsion_atom_site_label_2
_geom_torsion_atom_site_label_3
_geom_torsion_atom_site_label_4
_geom_torsion
_geom_torsion_site_symmetry_1
_geom_torsion_site_symmetry_4
Sb1 Zn2 Zn3 Sb1 107(5) . 33_545
Sb1 Zn2 Zn3 Sb1 -151(4) . 25_655
Sb1 Zn2 Zn3 Sb1 101.5(8) 33_545 25_655
Sb1 Zn2 Zn3 Sb1 -101.5(8) 25_655 33_545
Sb1 Zn2 Zn3 Sb2 -135.9(11) 33_545 .
Sb1 Zn2 Zn3 Sb2 -29(5) . .
Sb1 Zn2 Zn3 Sb2 122.6(10) 25_655 .
Sb1 Zn2 Zn3 Zn2 -41(2) 33_545 33_545
Sb1 Zn2 Zn3 Zn2 -143(3) 25_655 33_545
Sb1 Zn2 Zn3 Zn2 66(6) . 33_545
Sb1 Zn2 Zn3 Zn3 52(3) 33_545 6_765
Sb1 Zn2 Zn3 Zn3 -49(3) 25_655 6_765
Sb1 Zn2 Zn3 Zn3 159(3) . 6_765
Sb1 Zn2 Zn3 Zn4 -53(3) 25_655 25_655
Sb1 Zn2 Zn3 Zn4 -95(5) . .
Sb1 Zn2 Zn3 Zn4 49(3) 33_545 25_655
Sb1 Zn2 Zn3 Zn4 -102(5) . 17_554
Sb1 Zn2 Zn3 Zn4 151(3) 33_545 17_554
Sb1 Zn2 Zn3 Zn4 156(7) . 25_655
Sb1 Zn2 Zn3 Zn4 50(3) 25_655 17_554
Sb1 Zn2 Zn3 Zn4 158.4(19) 33_545 .
Sb1 Zn2 Zn3 Zn4 57(2) 25_655 .
Sb2 Zn2 Zn3 Sb1 135.9(11) . 33_545
Sb2 Zn2 Zn3 Sb1 -122.6(10) . 25_655
Sb2 Zn2 Zn3 Zn2 94(3) . 33_545
Sb2 Zn2 Zn3 Zn3 -172(4) . 6_765
Sb2 Zn2 Zn3 Zn4 -73(3) . 17_554
Sb2 Zn2 Zn3 Zn4 -175(3) . 25_655
Sb2 Zn2 Zn3 Zn4 -66(2) . .
Zn2 Zn2 Zn3 Sb1 -116(2) 25_655 33_545
Zn2 Zn2 Zn3 Sb1 -14(3) 25_655 25_655
Zn2 Zn2 Zn3 Sb2 108(2) 25_655 .
Zn2 Zn2 Zn3 Zn2 -157.4(10) 25_655 33_545
Zn2 Zn2 Zn3 Zn3 -64(4) 25_655 6_765
Zn2 Zn2 Zn3 Zn4 42(3) 25_655 .
Zn2 Zn2 Zn3 Zn4 -67(3) 25_655 25_655
Zn2 Zn2 Zn3 Zn4 35(5) 25_655 17_554
Zn3 Zn2 Zn3 Sb1 56.1(18) 32 33_545
Zn3 Zn2 Zn3 Sb1 157.6(13) 32 25_655
Zn3 Zn2 Zn3 Sb2 -79.8(14) 32 .
Zn3 Zn2 Zn3 Zn2 15(4) 32 33_545
Zn3 Zn2 Zn3 Zn3 108(3) 32 6_765
Zn3 Zn2 Zn3 Zn4 105(3) 32 25_655
Zn3 Zn2 Zn3 Zn4 -153(2) 32 17_554
Zn3 Zn2 Zn3 Zn4 -146(3) 32 .
Zn4 Zn2 Zn3 Sb1 53(3) 25_655 25_655
Zn4 Zn2 Zn3 Sb1 -50(3) 17_554 25_655
Zn4 Zn2 Zn3 Sb1 -49(3) 25_655 33_545
Zn4 Zn2 Zn3 Sb1 -158.4(19) . 33_545
Zn4 Zn2 Zn3 Sb1 -151(3) 17_554 33_545
Zn4 Zn2 Zn3 Sb1 -57(2) . 25_655
Zn4 Zn2 Zn3 Sb2 175(3) 25_655 .
Zn4 Zn2 Zn3 Sb2 73(3) 17_554 .
Zn4 Zn2 Zn3 Sb2 66(2) . .
Zn4 Zn2 Zn3 Zn2 167(5) 17_554 33_545
Zn4 Zn2 Zn3 Zn2 160(3) . 33_545
Zn4 Zn2 Zn3 Zn2 -90(4) 25_655 33_545
Zn4 Zn2 Zn3 Zn3 -99(4) 17_554 6_765
Zn4 Zn2 Zn3 Zn3 -106(3) . 6_765
Zn4 Zn2 Zn3 Zn3 3(5) 25_655 6_765
Zn4 Zn2 Zn3 Zn4 -7(3) . 17_554
Zn4 Zn2 Zn3 Zn4 -109(3) . 25_655
Zn4 Zn2 Zn3 Zn4 109(3) 25_655 .
Zn4 Zn2 Zn3 Zn4 7(3) 17_554 .
Zn4 Zn2 Zn3 Zn4 -102(4) 17_554 25_655
Zn4 Zn2 Zn3 Zn4 102(4) 25_655 17_554
